data_7002925
loop_
_publ_author_name
'Uhl, Werner'
'Claesener, Michael'
'Hepp, Alexander'
'Jasper, Beate'
'Vinogradov, Andrej'
'van W\"ullen, Leo'
'K\"oster, Thomas K.-J.'

_publ_section_title
;
 The influence of halogen substituents on the course of hydrogallation
 and hydroalumination reactions
;
_journal_issue 47
_journal_name_full 'Dalton Transactions'
_journal_page_first 10550
_journal_page_last 10562
_journal_paper_doi 10.1039/b913568e
_journal_year 2009
_chemical_formula_sum 'C15 H20 Cl2 F5 Ga O Si'
_chemical_formula_weight 480.02
_chemical_name_systematic
;
?
;
_space_group_IT_number 9
_symmetry_cell_setting monoclinic
_symmetry_space_group_name_Hall 'C -2yc'
_symmetry_space_group_name_H-M 'C 1 c 1'
_atom_sites_solution_hydrogens geom
_atom_sites_solution_primary direct
_atom_sites_solution_secondary difmap
_audit_creation_method SHELXL-97
_cell_angle_alpha 90.00
_cell_angle_beta 126.747(3)
_cell_angle_gamma 90.00
_cell_formula_units_Z 4
_cell_length_a 21.403(4)
_cell_length_b 7.6345(15)
_cell_length_c 15.866(3)
_cell_measurement_reflns_used 913
_cell_measurement_temperature 153(2)
_cell_measurement_theta_max 29.710
_cell_measurement_theta_min 3.775
_cell_volume 2077.4(7)
_computing_cell_refinement 'Bruker SAINT'
_computing_data_collection 'Bruker SMART'
_computing_data_reduction 'Bruker SHELXTL'
_computing_molecular_graphics 'Bruker SHELXTL'
_computing_publication_material 'Bruker SHELXTL'
_computing_structure_refinement 'SHELXL-97 (Sheldrick, 1997)'
_computing_structure_solution 'SHELXS-97 (Sheldrick, 1990)'
_diffrn_ambient_temperature 153(2)
_diffrn_measured_fraction_theta_full 0.994
_diffrn_measured_fraction_theta_max 0.994
_diffrn_measurement_device_type 'CCD area detector'
_diffrn_measurement_method 'omega scan'
_diffrn_radiation_monochromator graphite
_diffrn_radiation_source 'rotating anode'
_diffrn_radiation_type MoK\a
_diffrn_radiation_wavelength 0.71073
_diffrn_reflns_av_R_equivalents 0.0172
_diffrn_reflns_av_sigmaI/netI 0.0265
_diffrn_reflns_limit_h_max 29
_diffrn_reflns_limit_h_min -30
_diffrn_reflns_limit_k_max 10
_diffrn_reflns_limit_k_min -10
_diffrn_reflns_limit_l_max 22
_diffrn_reflns_limit_l_min -22
_diffrn_reflns_number 11465
_diffrn_reflns_theta_full 30.01
_diffrn_reflns_theta_max 30.01
_diffrn_reflns_theta_min 2.38
_exptl_absorpt_coefficient_mu 1.683
_exptl_absorpt_correction_T_max 0.7295
_exptl_absorpt_correction_T_min 0.5525
_exptl_absorpt_correction_type empirical
_exptl_absorpt_process_details SADABS
_exptl_crystal_colour Colourless
_exptl_crystal_density_diffrn 1.535
_exptl_crystal_density_method 'not measured'
_exptl_crystal_description rod-like
_exptl_crystal_F_000 968
_exptl_crystal_size_max 0.40
_exptl_crystal_size_mid 0.25
_exptl_crystal_size_min 0.20
_refine_diff_density_max 0.366
_refine_diff_density_min -0.227
_refine_diff_density_rms 0.047
_refine_ls_abs_structure_details 'Flack H D (1983), Acta Cryst. A39, 876-881'
_refine_ls_abs_structure_Flack 0.002(5)
_refine_ls_extinction_method none
_refine_ls_goodness_of_fit_ref 1.041
_refine_ls_hydrogen_treatment constr
_refine_ls_matrix_type full
_refine_ls_number_parameters 231
_refine_ls_number_reflns 5758
_refine_ls_number_restraints 2
_refine_ls_restrained_S_all 1.041
_refine_ls_R_factor_all 0.0256
_refine_ls_R_factor_gt 0.0242
_refine_ls_shift/su_max 0.001
_refine_ls_shift/su_mean 0.000
_refine_ls_structure_factor_coef Fsqd
_refine_ls_weighting_details 'calc w=1/[\s^2^(Fo^2^)+(0.0357P)^2^+0.0306P] where P=(Fo^2^+2Fc^2^)/3'
_refine_ls_weighting_scheme calc
_refine_ls_wR_factor_gt 0.0588
_refine_ls_wR_factor_ref 0.0594
_reflns_number_gt 5536
_reflns_number_total 5758
_reflns_threshold_expression >2sigma(I)
_cod_data_source_file b913568e.txt
_cod_data_source_block sad7
_cod_original_sg_symbol_H-M Cc
_cod_database_code 7002925

loop_
_symmetry_equiv_pos_as_xyz
'x, y, z'
'x, -y, z+1/2'
'x+1/2, y+1/2, z'
'x+1/2, -y+1/2, z+1/2'

loop_
_atom_site_label
_atom_site_type_symbol
_atom_site_fract_x
_atom_site_fract_y
_atom_site_fract_z
_atom_site_U_iso_or_equiv
_atom_site_adp_type
_atom_site_occupancy
_atom_site_symmetry_multiplicity
_atom_site_calc_flag
_atom_site_refinement_flags
_atom_site_disorder_assembly
_atom_site_disorder_group
Ga1 Ga 0.501285(8) 0.97336(2) 0.699543(9) 0.02146(5) Uani 1 1 d . . .
Cl1 Cl 0.37608(3) 1.00107(8) 0.58434(4) 0.03899(12) Uani 1 1 d . . .
Cl2 Cl 0.55602(3) 1.14334(6) 0.65033(4) 0.03351(10) Uani 1 1 d . . .
Si1 Si 0.66918(3) 0.95228(9) 0.93617(4) 0.03429(13) Uani 1 1 d . . .
C11 C 0.69856(15) 1.1866(4) 0.9521(2) 0.0517(6) Uani 1 1 d . . .
H11A H 0.7543 1.1944 0.9930 0.062 Uiso 1 1 calc R . .
H11B H 0.6812 1.2483 0.9873 0.062 Uiso 1 1 calc R . .
H11C H 0.6753 1.2379 0.8841 0.062 Uiso 1 1 calc R . .
C12 C 0.70634(13) 0.8257(3) 0.87379(19) 0.0426(5) Uani 1 1 d . . .
H12A H 0.6874 0.8777 0.8074 0.051 Uiso 1 1 calc R . .
H12B H 0.6884 0.7068 0.8630 0.051 Uiso 1 1 calc R . .
H12C H 0.7623 0.8275 0.9190 0.051 Uiso 1 1 calc R . .
C13 C 0.70980(15) 0.8534(5) 1.06728(19) 0.0662(9) Uani 1 1 d . . .
H13A H 0.6901 0.7365 1.0578 0.079 Uiso 1 1 calc R . .
H13B H 0.6945 0.9228 1.1026 0.079 Uiso 1 1 calc R . .
H13C H 0.7657 0.8501 1.1088 0.079 Uiso 1 1 calc R . .
C1 C 0.55908(10) 0.9440(2) 0.85115(13) 0.0241(3) Uani 1 1 d . . .
C2 C 0.52537(11) 0.9131(3) 0.89874(14) 0.0273(3) Uani 1 1 d . . .
H2 H 0.5604 0.8869 0.9725 0.033 Uiso 1 1 calc R . .
C3 C 0.44144(10) 0.9138(3) 0.85316(13) 0.0243(3) Uani 1 1 d . . .
C4 C 0.39387(11) 1.0600(3) 0.80728(15) 0.0279(4) Uani 1 1 d . . .
C5 C 0.31842(12) 1.0636(3) 0.77551(16) 0.0334(4) Uani 1 1 d . . .
C6 C 0.28783(12) 0.9184(3) 0.78939(16) 0.0364(4) Uani 1 1 d . . .
C7 C 0.33261(12) 0.7707(3) 0.83451(16) 0.0357(4) Uani 1 1 d . . .
C8 C 0.40786(11) 0.7710(3) 0.86570(15) 0.0291(4) Uani 1 1 d . . .
F4 F 0.42300(8) 1.20793(16) 0.79709(10) 0.0386(3) Uani 1 1 d . . .
F5 F 0.27497(8) 1.2078(2) 0.73116(12) 0.0512(4) Uani 1 1 d . . .
F6 F 0.21422(8) 0.9196(2) 0.75839(13) 0.0554(4) Uani 1 1 d . . .
F7 F 0.30318(9) 0.6277(2) 0.84745(13) 0.0551(4) Uani 1 1 d . . .
F8 F 0.45064(8) 0.62481(16) 0.90954(11) 0.0434(3) Uani 1 1 d . . .
O1 O 0.51675(8) 0.74462(16) 0.65493(10) 0.0272(3) Uani 1 1 d . . .
C01 C 0.49795(12) 0.7241(3) 0.55038(15) 0.0311(4) Uani 1 1 d . . .
H01A H 0.4777 0.8325 0.5126 0.037 Uiso 1 1 calc R . .
H01B H 0.4583 0.6364 0.5121 0.037 Uiso 1 1 calc R . .
C02 C 0.56802(14) 0.6724(4) 0.55698(19) 0.0450(5) Uani 1 1 d . . .
H02A H 0.6074 0.7610 0.5941 0.054 Uiso 1 1 calc R . .
H02B H 0.5538 0.6599 0.4873 0.054 Uiso 1 1 calc R . .
H02C H 0.5878 0.5630 0.5937 0.054 Uiso 1 1 calc R . .
C03 C 0.51643(15) 0.5814(3) 0.7026(2) 0.0412(5) Uani 1 1 d . . .
H03A H 0.5453 0.5976 0.7771 0.049 Uiso 1 1 calc R . .
H03B H 0.5419 0.4917 0.6909 0.049 Uiso 1 1 calc R . .
C04 C 0.4353(2) 0.5232(4) 0.6581(4) 0.0677(9) Uani 1 1 d . . .
H04A H 0.4093 0.6134 0.6685 0.081 Uiso 1 1 calc R . .
H04B H 0.4375 0.4181 0.6930 0.081 Uiso 1 1 calc R . .
H04C H 0.4072 0.5007 0.5842 0.081 Uiso 1 1 calc R . .

loop_
_atom_site_aniso_label
_atom_site_aniso_U_11
_atom_site_aniso_U_22
_atom_site_aniso_U_33
_atom_site_aniso_U_23
_atom_site_aniso_U_13
_atom_site_aniso_U_12
Ga1 0.02702(9) 0.02020(7) 0.01881(8) 0.00104(9) 0.01459(7) 0.00084(9)
Cl1 0.0302(2) 0.0497(3) 0.0281(2) 0.00242(19) 0.0127(2) 0.0086(2)
Cl2 0.0550(3) 0.02396(19) 0.0354(2) -0.00165(17) 0.0345(2) -0.00674(19)
Si1 0.0238(2) 0.0565(4) 0.0232(2) 0.0011(2) 0.0143(2) -0.0006(2)
C11 0.0434(13) 0.0680(17) 0.0517(14) -0.0249(13) 0.0327(12) -0.0210(12)
C12 0.0325(10) 0.0555(13) 0.0432(12) 0.0039(10) 0.0244(10) 0.0062(10)
C13 0.0314(11) 0.128(3) 0.0291(11) 0.0239(14) 0.0127(10) 0.0125(14)
C1 0.0235(8) 0.0291(9) 0.0193(8) 0.0002(6) 0.0126(7) -0.0010(6)
C2 0.0265(8) 0.0360(9) 0.0199(8) 0.0041(7) 0.0141(7) 0.0019(7)
C3 0.0262(8) 0.0307(9) 0.0197(7) 0.0020(6) 0.0157(7) -0.0001(7)
C4 0.0320(9) 0.0300(9) 0.0259(9) -0.0001(7) 0.0195(8) -0.0029(7)
C5 0.0326(10) 0.0395(11) 0.0281(9) 0.0019(8) 0.0182(8) 0.0075(8)
C6 0.0267(9) 0.0547(13) 0.0316(10) -0.0025(9) 0.0196(8) -0.0029(9)
C7 0.0373(10) 0.0419(11) 0.0336(10) -0.0025(8) 0.0243(9) -0.0123(9)
C8 0.0338(9) 0.0302(9) 0.0253(8) 0.0032(7) 0.0188(8) -0.0001(7)
F4 0.0457(7) 0.0286(6) 0.0467(7) 0.0076(5) 0.0304(6) 0.0000(5)
F5 0.0451(7) 0.0516(8) 0.0592(9) 0.0139(7) 0.0324(7) 0.0210(6)
F6 0.0299(6) 0.0808(11) 0.0593(9) 0.0004(8) 0.0287(7) -0.0029(7)
F7 0.0540(8) 0.0542(9) 0.0655(9) 0.0046(7) 0.0402(8) -0.0206(7)
F8 0.0496(8) 0.0323(6) 0.0492(8) 0.0144(6) 0.0299(7) 0.0064(5)
O1 0.0398(7) 0.0176(5) 0.0256(6) 0.0003(4) 0.0203(6) -0.0001(5)
C01 0.0357(9) 0.0296(9) 0.0261(8) -0.0067(7) 0.0175(8) 0.0006(7)
C02 0.0425(12) 0.0576(15) 0.0415(12) -0.0072(11) 0.0287(10) -0.0018(11)
C03 0.0657(16) 0.0179(7) 0.0469(11) 0.0065(9) 0.0374(12) 0.0029(9)
C04 0.087(2) 0.0418(14) 0.100(3) 0.0050(15) 0.070(2) -0.0145(14)

loop_
_atom_type_symbol
_atom_type_description
_atom_type_scat_dispersion_real
_atom_type_scat_dispersion_imag
_atom_type_scat_source
C C 0.0033 0.0016 'International Tables Vol C Tables 4.2.6.8 and 6.1.1.4'
H H 0.0000 0.0000 'International Tables Vol C Tables 4.2.6.8 and 6.1.1.4'
F F 0.0171 0.0103 'International Tables Vol C Tables 4.2.6.8 and 6.1.1.4'
Si Si 0.0817 0.0704 'International Tables Vol C Tables 4.2.6.8 and 6.1.1.4'
Cl Cl 0.1484 0.1585 'International Tables Vol C Tables 4.2.6.8 and 6.1.1.4'
Ga Ga 0.2307 1.6083 'International Tables Vol C Tables 4.2.6.8 and 6.1.1.4'
O O 0.0106 0.0060 'International Tables Vol C Tables 4.2.6.8 and 6.1.1.4'

loop_
_geom_angle_atom_site_label_1
_geom_angle_atom_site_label_2
_geom_angle_atom_site_label_3
_geom_angle
_geom_angle_site_symmetry_1
_geom_angle_site_symmetry_3
_geom_angle_publ_flag
C1 Ga1 O1 102.75(7) . . ?
C1 Ga1 Cl1 127.05(6) . . ?
O1 Ga1 Cl1 99.83(4) . . ?
C1 Ga1 Cl2 115.43(6) . . ?
O1 Ga1 Cl2 98.96(4) . . ?
Cl1 Ga1 Cl2 107.31(3) . . ?
C11 Si1 C12 110.63(11) . . ?
C11 Si1 C13 110.04(15) . . ?
C12 Si1 C13 108.61(14) . . ?
C11 Si1 C1 107.72(11) . . ?
C12 Si1 C1 110.42(10) . . ?
C13 Si1 C1 109.41(10) . . ?
Si1 C11 H11A 109.5 . . ?
Si1 C11 H11B 109.5 . . ?
H11A C11 H11B 109.5 . . ?
Si1 C11 H11C 109.5 . . ?
H11A C11 H11C 109.5 . . ?
H11B C11 H11C 109.5 . . ?
Si1 C12 H12A 109.5 . . ?
Si1 C12 H12B 109.5 . . ?
H12A C12 H12B 109.5 . . ?
Si1 C12 H12C 109.5 . . ?
H12A C12 H12C 109.5 . . ?
H12B C12 H12C 109.5 . . ?
Si1 C13 H13A 109.5 . . ?
Si1 C13 H13B 109.5 . . ?
H13A C13 H13B 109.5 . . ?
Si1 C13 H13C 109.5 . . ?
H13A C13 H13C 109.5 . . ?
H13B C13 H13C 109.5 . . ?
C2 C1 Si1 117.71(13) . . ?
C2 C1 Ga1 123.82(14) . . ?
Si1 C1 Ga1 118.44(9) . . ?
C1 C2 C3 128.92(16) . . ?
C1 C2 H2 115.5 . . ?
C3 C2 H2 115.5 . . ?
C8 C3 C4 115.34(17) . . ?
C8 C3 C2 120.61(17) . . ?
C4 C3 C2 123.61(18) . . ?
F4 C4 C5 117.78(18) . . ?
F4 C4 C3 119.41(17) . . ?
C5 C4 C3 122.75(18) . . ?
F5 C5 C6 120.11(19) . . ?
F5 C5 C4 120.3(2) . . ?
C6 C5 C4 119.6(2) . . ?
F6 C6 C5 120.4(2) . . ?
F6 C6 C7 119.8(2) . . ?
C5 C6 C7 119.80(18) . . ?
F7 C7 C6 120.36(19) . . ?
F7 C7 C8 120.3(2) . . ?
C6 C7 C8 119.31(19) . . ?
F8 C8 C7 118.33(18) . . ?
F8 C8 C3 118.49(17) . . ?
C7 C8 C3 123.18(18) . . ?
C03 O1 C01 114.38(15) . . ?
C03 O1 Ga1 120.85(12) . . ?
C01 O1 Ga1 120.48(11) . . ?
O1 C01 C02 111.45(17) . . ?
O1 C01 H01A 109.3 . . ?
C02 C01 H01A 109.3 . . ?
O1 C01 H01B 109.3 . . ?
C02 C01 H01B 109.3 . . ?
H01A C01 H01B 108.0 . . ?
C01 C02 H02A 109.5 . . ?
C01 C02 H02B 109.5 . . ?
H02A C02 H02B 109.5 . . ?
C01 C02 H02C 109.5 . . ?
H02A C02 H02C 109.5 . . ?
H02B C02 H02C 109.5 . . ?
O1 C03 C04 111.9(2) . . ?
O1 C03 H03A 109.2 . . ?
C04 C03 H03A 109.2 . . ?
O1 C03 H03B 109.2 . . ?
C04 C03 H03B 109.2 . . ?
H03A C03 H03B 107.9 . . ?
C03 C04 H04A 109.5 . . ?
C03 C04 H04B 109.5 . . ?
H04A C04 H04B 109.5 . . ?
C03 C04 H04C 109.5 . . ?
H04A C04 H04C 109.5 . . ?
H04B C04 H04C 109.5 . . ?

loop_
_geom_bond_atom_site_label_1
_geom_bond_atom_site_label_2
_geom_bond_distance
_geom_bond_site_symmetry_2
_geom_bond_publ_flag
Ga1 C1 1.9509(18) . ?
Ga1 O1 1.9851(13) . ?
Ga1 Cl1 2.1692(7) . ?
Ga1 Cl2 2.1820(5) . ?
Si1 C11 1.863(3) . ?
Si1 C12 1.868(2) . ?
Si1 C13 1.868(3) . ?
Si1 C1 1.8902(19) . ?
C11 H11A 0.9599 . ?
C11 H11B 0.9599 . ?
C11 H11C 0.9599 . ?
C12 H12A 0.9599 . ?
C12 H12B 0.9599 . ?
C12 H12C 0.9599 . ?
C13 H13A 0.9599 . ?
C13 H13B 0.9599 . ?
C13 H13C 0.9599 . ?
C1 C2 1.341(2) . ?
C2 C3 1.482(3) . ?
C2 H2 0.9600 . ?
C3 C8 1.384(3) . ?
C3 C4 1.388(3) . ?
C4 F4 1.346(2) . ?
C4 C5 1.374(3) . ?
C5 F5 1.338(2) . ?
C5 C6 1.371(3) . ?
C6 F6 1.340(2) . ?
C6 C7 1.372(3) . ?
C7 F7 1.336(2) . ?
C7 C8 1.373(3) . ?
C8 F8 1.344(2) . ?
O1 C03 1.460(2) . ?
O1 C01 1.463(2) . ?
C01 C02 1.493(3) . ?
C01 H01A 0.9600 . ?
C01 H01B 0.9600 . ?
C02 H02A 0.9599 . ?
C02 H02B 0.9599 . ?
C02 H02C 0.9599 . ?
C03 C04 1.497(4) . ?
C03 H03A 0.9600 . ?
C03 H03B 0.9600 . ?
C04 H04A 0.9599 . ?
C04 H04B 0.9599 . ?
C04 H04C 0.9599 . ?

loop_
_geom_torsion_atom_site_label_1
_geom_torsion_atom_site_label_2
_geom_torsion_atom_site_label_3
_geom_torsion_atom_site_label_4
_geom_torsion
_geom_torsion_site_symmetry_1
_geom_torsion_site_symmetry_2
_geom_torsion_site_symmetry_3
_geom_torsion_site_symmetry_4
_geom_torsion_publ_flag
C11 Si1 C1 C2 -103.93(18) . . . . ?
C12 Si1 C1 C2 135.16(17) . . . . ?
C13 Si1 C1 C2 15.7(2) . . . . ?
C11 Si1 C1 Ga1 77.97(13) . . . . ?
C12 Si1 C1 Ga1 -42.94(14) . . . . ?
C13 Si1 C1 Ga1 -162.42(15) . . . . ?
O1 Ga1 C1 C2 -103.11(17) . . . . ?
Cl1 Ga1 C1 C2 9.9(2) . . . . ?
Cl2 Ga1 C1 C2 150.37(15) . . . . ?
O1 Ga1 C1 Si1 74.86(11) . . . . ?
Cl1 Ga1 C1 Si1 -172.17(6) . . . . ?
Cl2 Ga1 C1 Si1 -31.67(12) . . . . ?
Si1 C1 C2 C3 174.63(16) . . . . ?
Ga1 C1 C2 C3 -7.4(3) . . . . ?
C1 C2 C3 C8 126.7(2) . . . . ?
C1 C2 C3 C4 -61.3(3) . . . . ?
C8 C3 C4 F4 176.52(16) . . . . ?
C2 C3 C4 F4 4.1(3) . . . . ?
C8 C3 C4 C5 -0.5(3) . . . . ?
C2 C3 C4 C5 -172.90(17) . . . . ?
F4 C4 C5 F5 3.3(3) . . . . ?
C3 C4 C5 F5 -179.63(19) . . . . ?
F4 C4 C5 C6 -176.76(18) . . . . ?
C3 C4 C5 C6 0.3(3) . . . . ?
F5 C5 C6 F6 0.2(3) . . . . ?
C4 C5 C6 F6 -179.70(19) . . . . ?
F5 C5 C6 C7 179.7(2) . . . . ?
C4 C5 C6 C7 -0.2(3) . . . . ?
F6 C6 C7 F7 0.2(3) . . . . ?
C5 C6 C7 F7 -179.29(19) . . . . ?
F6 C6 C7 C8 179.84(19) . . . . ?
C5 C6 C7 C8 0.3(3) . . . . ?
F7 C7 C8 F8 -0.2(3) . . . . ?
C6 C7 C8 F8 -179.89(18) . . . . ?
F7 C7 C8 C3 179.06(18) . . . . ?
C6 C7 C8 C3 -0.6(3) . . . . ?
C4 C3 C8 F8 179.93(16) . . . . ?
C2 C3 C8 F8 -7.4(3) . . . . ?
C4 C3 C8 C7 0.6(3) . . . . ?
C2 C3 C8 C7 173.30(18) . . . . ?
C1 Ga1 O1 C03 38.66(16) . . . . ?
Cl1 Ga1 O1 C03 -93.11(15) . . . . ?
Cl2 Ga1 O1 C03 157.44(14) . . . . ?
C1 Ga1 O1 C01 -165.93(14) . . . . ?
Cl1 Ga1 O1 C01 62.30(13) . . . . ?
Cl2 Ga1 O1 C01 -47.16(14) . . . . ?
C03 O1 C01 C02 -83.4(2) . . . . ?
Ga1 O1 C01 C02 119.69(17) . . . . ?
C01 O1 C03 C04 -78.0(2) . . . . ?
Ga1 O1 C03 C04 78.8(2) . . . . ?
